data_1532176
loop_
_publ_author_name
'Takada, K.'
'Watanabe, M.'
'Inada, T.'
'Kajiyama, A.'
'Kanda, M.'
'Sasaki, H.'
'Kondo, S.'

_publ_section_title
;
 Lithium ion conduction in lithium magnesium thio-phosphate
;
_journal_name_full 'Solid State Ionics'
_journal_page_first 23
_journal_page_last 27
_journal_volume 147
_journal_year 2002
_chemical_formula_sum 'Li2.667 Mg0.667 P2 S6'
_space_group_IT_number 162
_symmetry_space_group_name_Hall '-P 3 2'
_symmetry_space_group_name_H-M 'P -3 1 m'
_cell_angle_alpha 90
_cell_angle_beta 90
_cell_angle_gamma 120
_cell_formula_units_Z 1
_cell_length_a 6.0831
_cell_length_b 6.0831
_cell_length_c 6.5863
_cell_volume 211.068
_citation_journal_id_ASTM SSIOD3
_cod_data_source_file Takada_SSIOD3_2002_843.cif
_cod_data_source_block Li2.667Mg0.667P2S6
_cod_original_cell_volume 211.0678
_cod_database_code 1532176

loop_
_symmetry_equiv_pos_as_xyz
x,y,z
-y,x-y,z
-x+y,-x,z
-y,-x,-z
x,x-y,-z
-x+y,y,-z
-x,-y,-z
y,-x+y,-z
x-y,x,-z
y,x,z
-x,-x+y,z
x-y,-y,z

loop_
_atom_site_label
_atom_site_type_symbol
_atom_site_fract_x
_atom_site_fract_y
_atom_site_fract_z
_atom_site_occupancy
_atom_site_U_iso_or_equiv
Li2 Li+1 0.3333 0.6667 0 0.6667 0.0
Mg1 Mg+2 0.3333 0.6667 0.5 0.3333 0.0
P2 P+4 0 0 0.1717 0.025 0.0
P1 P+4 0 0 0.3283 0.975 0.0
S1 S-2 0.3231 0 0.2565 1 0.0
Li1 Li+1 0.3333 0.6667 0.5 0.6667 0.0
